data_4517263
loop_
_publ_author_name
'Jana, Srikanta'
'Ray, Apurba'
'Chandra, Angeera'
'El Fallah, M. Salah'
'Das, Sachindranath'
'Sinha, Chittaranjan'

_publ_section_title
;
 Studies on Magnetic and Dielectric Properties of Antiferromagnetically
 Coupled Dinuclear Cu(II) in a One-Dimensional Cu(II) Coordination Polymer
;
_journal_name_full 'ACS Omega'
_journal_paper_doi 10.1021/acsomega.9b02650
_journal_year 2019
_chemical_formula_sum 'C36 H31 Cu2 N10 O13'
_chemical_formula_weight 938.81
_space_group_crystal_system monoclinic
_space_group_IT_number 14
_space_group_name_Hall '-P 2ybc'
_space_group_name_H-M_alt 'P 1 21/c 1'
_atom_sites_solution_hydrogens geom
_audit_creation_method SHELXL-2016/6
_cell_angle_alpha 90
_cell_angle_beta 101.146(5)
_cell_angle_gamma 90
_cell_formula_units_Z 4
_cell_length_a 15.485(3)
_cell_length_b 20.386(4)
_cell_length_c 12.655(2)
_cell_measurement_reflns_used 9880
_cell_measurement_temperature 273(2)
_cell_measurement_theta_max 25.65
_cell_measurement_theta_min 2.52
_cell_volume 3919.5(12)
_computing_cell_refinement 'Bruker SAINT'
_computing_data_collection 'Bruker APEX2'
_computing_data_reduction 'Bruker SAINT'
_computing_molecular_graphics 'Bruker SHELXTL'
_computing_publication_material 'Bruker SHELXTL'
_computing_structure_refinement 'SHELXL-2016/6 (Sheldrick, 2016)'
_computing_structure_solution 'SHELXT 2014/5 (Sheldrick, 2014)'
_diffrn_ambient_temperature 273(2)
_diffrn_measured_fraction_theta_full 0.998
_diffrn_measured_fraction_theta_max 0.998
_diffrn_measurement_device_type 'Bruker APEX-II CCD'
_diffrn_measurement_method '\f and \w scans'
_diffrn_radiation_type MoK\a
_diffrn_radiation_wavelength 0.71073
_diffrn_reflns_av_R_equivalents 0.0501
_diffrn_reflns_av_unetI/netI 0.0223
_diffrn_reflns_Laue_measured_fraction_full 0.998
_diffrn_reflns_Laue_measured_fraction_max 0.998
_diffrn_reflns_limit_h_max 18
_diffrn_reflns_limit_h_min -18
_diffrn_reflns_limit_k_max 24
_diffrn_reflns_limit_k_min -24
_diffrn_reflns_limit_l_max 15
_diffrn_reflns_limit_l_min -15
_diffrn_reflns_number 75499
_diffrn_reflns_point_group_measured_fraction_full 0.998
_diffrn_reflns_point_group_measured_fraction_max 0.998
_diffrn_reflns_theta_full 24.999
_diffrn_reflns_theta_max 24.999
_diffrn_reflns_theta_min 1.920
_exptl_absorpt_coefficient_mu 1.165
_exptl_absorpt_correction_type none
_exptl_crystal_colour Blue
_exptl_crystal_density_diffrn 1.591
_exptl_crystal_description Block
_exptl_crystal_F_000 1916.0
_exptl_crystal_size_max 0.287
_exptl_crystal_size_mid 0.283
_exptl_crystal_size_min 0.281
_refine_diff_density_max 0.482
_refine_diff_density_min -1.156
_refine_diff_density_rms 0.128
_refine_ls_extinction_method none
_refine_ls_goodness_of_fit_ref 1.100
_refine_ls_hydrogen_treatment constr
_refine_ls_matrix_type full
_refine_ls_number_parameters 551
_refine_ls_number_reflns 6895
_refine_ls_number_restraints 0
_refine_ls_restrained_S_all 1.100
_refine_ls_R_factor_all 0.0563
_refine_ls_R_factor_gt 0.0451
_refine_ls_shift/su_max 0.001
_refine_ls_shift/su_mean 0.000
_refine_ls_structure_factor_coef Fsqd
_refine_ls_weighting_details 'w=1/[\s^2^(Fo^2^)+(0.0726P)^2^+6.5490P] where P=(Fo^2^+2Fc^2^)/3'
_refine_ls_weighting_scheme calc
_refine_ls_wR_factor_gt 0.1265
_refine_ls_wR_factor_ref 0.1445
_reflns_Friedel_coverage 0.000
_reflns_number_gt 5934
_reflns_number_total 6895
_reflns_threshold_expression 'I > 2\s(I)'
_cod_data_source_file ao9b02650_si_002.cif
_cod_data_source_block IPA_SJ_Cu_a
_cod_original_cell_volume 3919.5(13)
_cod_original_sg_symbol_H-M 'P 21/c'
_cod_database_code 4517263
_shelx_shelxl_version_number 2016/6
_shelx_space_group_comment
;
The symmetry employed for this shelxl refinement is uniquely defined
by the following loop, which should always be used as a source of
symmetry information in preference to the above space-group names.
They are only intended as comments.
;

loop_
_space_group_symop_operation_xyz
'x, y, z'
'-x, y+1/2, -z+1/2'
'-x, -y, -z'
'x, -y-1/2, z-1/2'

loop_
_atom_site_label
_atom_site_type_symbol
_atom_site_fract_x
_atom_site_fract_y
_atom_site_fract_z
_atom_site_U_iso_or_equiv
_atom_site_adp_type
_atom_site_occupancy
_atom_site_site_symmetry_order
_atom_site_calc_flag
_atom_site_refinement_flags_posn
_atom_site_refinement_flags_adp
Cu1 Cu 0.50289(3) 0.73547(2) 0.22034(3) 0.03136(14) Uani 1 1 d . .
Cu2 Cu 0.01986(3) 0.41876(3) 0.01952(3) 0.04296(16) Uani 1 1 d . .
O6 O 0.52542(16) 0.31425(11) 0.37444(19) 0.0338(5) Uani 1 1 d . .
O9 O 0.04831(17) 0.44714(13) 0.17217(19) 0.0401(6) Uani 1 1 d . .
O1 O 0.53014(16) 0.66079(11) 0.3201(2) 0.0364(6) Uani 1 1 d . .
O5 O 0.51506(19) 0.35411(13) 0.2100(2) 0.0442(6) Uani 1 1 d . .
O2 O 0.49594(19) 0.60011(14) 0.1721(2) 0.0463(7) Uani 1 1 d . .
N1 N 0.3764(2) 0.72836(14) 0.2265(2) 0.0342(6) Uani 1 1 d . .
N2 N 0.6304(2) 0.74287(14) 0.2133(2) 0.0361(7) Uani 1 1 d . .
O12 O 0.0189(2) 0.66798(14) 0.5946(2) 0.0554(8) Uani 1 1 d . .
O11 O 0.0229(2) 0.71126(15) 0.4335(2) 0.0615(9) Uani 1 1 d . .
N3 N 0.1483(2) 0.41920(17) 0.0132(2) 0.0402(7) Uani 1 1 d . .
O3 O 0.6856(3) 0.55777(16) 0.6477(2) 0.0709(10) Uani 1 1 d . .
N4 N -0.1080(2) 0.41047(16) 0.0281(2) 0.0418(7) Uani 1 1 d . .
N10 N 0.6677(2) 0.50322(16) 0.6142(2) 0.0440(8) Uani 1 1 d . .
O8 O 0.1933(3) 0.39503(18) 0.5410(3) 0.0813(12) Uani 1 1 d . .
N12 N 0.1731(3) 0.44682(19) 0.5734(3) 0.0525(9) Uani 1 1 d . .
O4 O 0.6882(3) 0.45404(17) 0.6659(3) 0.0860(14) Uani 1 1 d . .
C3 C 0.0382(2) 0.58282(17) 0.3524(3) 0.0330(7) Uani 1 1 d . .
H3 H 0.010588 0.613501 0.302793 0.040 Uiso 1 1 calc R U
N7 N 0.1124(2) 0.7321(2) 0.2488(3) 0.0602(11) Uani 1 1 d . .
H7A H 0.096579 0.722450 0.308397 0.072 Uiso 1 1 calc R U
H7B H 0.073559 0.743326 0.193592 0.072 Uiso 1 1 calc R U
C2 C 0.0599(2) 0.52160(17) 0.3169(2) 0.0294(7) Uani 1 1 d . .
C15 C 0.5527(2) 0.42773(16) 0.3564(3) 0.0292(7) Uani 1 1 d . .
C11 C 0.5944(2) 0.55283(16) 0.4438(3) 0.0318(7) Uani 1 1 d . .
H11A H 0.607805 0.593995 0.474222 0.038 Uiso 1 1 calc R U
C1 C 0.0366(2) 0.50545(17) 0.1985(2) 0.0311(7) Uani 1 1 d . .
O13 O 0.0240(3) 0.31756(16) -0.0257(4) 0.0862(13) Uani 1 1 d . .
H13 H 0.024175 0.294327 0.027288 0.129 Uiso 1 1 calc R U
C10 C 0.5495(2) 0.54623(15) 0.3379(3) 0.0289(7) Uani 1 1 d . .
C14 C 0.5974(2) 0.43406(16) 0.4627(3) 0.0313(7) Uani 1 1 d . .
H14 H 0.612555 0.397295 0.505794 0.038 Uiso 1 1 calc R U
C17 C 0.5305(2) 0.48412(16) 0.2941(3) 0.0312(7) Uani 1 1 d . .
H17 H 0.502752 0.480014 0.222358 0.037 Uiso 1 1 calc R U
C7 C 0.1034(2) 0.47599(17) 0.3890(3) 0.0329(7) Uani 1 1 d . .
H7 H 0.118282 0.434840 0.366331 0.040 Uiso 1 1 calc R U
O7 O 0.1911(4) 0.4622(2) 0.6672(3) 0.1074(18) Uani 1 1 d . .
C16 C 0.5288(2) 0.36120(16) 0.3096(3) 0.0313(7) Uani 1 1 d . .
C4 C 0.0574(2) 0.59875(17) 0.4613(3) 0.0348(7) Uani 1 1 d . .
C9 C 0.5217(2) 0.60624(16) 0.2692(3) 0.0315(7) Uani 1 1 d . .
C6 C 0.1241(2) 0.49422(18) 0.4970(3) 0.0350(8) Uani 1 1 d . .
C5 C 0.1005(2) 0.55377(19) 0.5343(3) 0.0374(8) Uani 1 1 d . .
H5 H 0.113384 0.563484 0.607507 0.045 Uiso 1 1 calc R U
C19 C 0.0301(3) 0.66474(19) 0.4998(3) 0.0413(9) Uani 1 1 d . .
C12 C 0.6186(2) 0.49627(16) 0.5022(3) 0.0318(7) Uani 1 1 d . .
C013 C 0.3490(3) 0.7121(2) 0.3177(3) 0.0445(9) Uani 1 1 d . .
H013 H 0.391481 0.700305 0.377171 0.053 Uiso 1 1 calc R U
C014 C 0.2083(3) 0.4047(2) 0.1020(3) 0.0460(9) Uani 1 1 d . .
H014 H 0.189021 0.400825 0.166841 0.055 Uiso 1 1 calc R U
C015 C 0.3125(3) 0.7438(2) 0.1420(3) 0.0444(9) Uani 1 1 d . .
H015 H 0.329071 0.753968 0.077097 0.053 Uiso 1 1 calc R U
C016 C 0.1973(3) 0.7296(2) 0.2419(3) 0.0434(9) Uani 1 1 d . .
N8 N 0.8970(3) 0.7674(2) 0.2158(4) 0.0773(14) Uani 1 1 d . .
H8A H 0.914658 0.784816 0.161847 0.093 Uiso 1 1 calc R U
H8B H 0.934676 0.754526 0.270966 0.093 Uiso 1 1 calc R U
C018 C -0.1337(3) 0.3941(2) 0.1207(3) 0.0490(10) Uani 1 1 d . .
H018 H -0.090416 0.387435 0.181748 0.059 Uiso 1 1 calc R U
C019 C 0.6930(3) 0.7243(2) 0.2961(3) 0.0485(10) Uani 1 1 d . .
H019 H 0.675291 0.705482 0.355399 0.058 Uiso 1 1 calc R U
C01A C 0.2944(3) 0.3954(3) 0.1029(3) 0.0528(11) Uani 1 1 d . .
H01A H 0.332458 0.385046 0.167005 0.063 Uiso 1 1 calc R U
C01B C 0.2638(3) 0.7117(2) 0.3286(3) 0.0466(9) Uani 1 1 d . .
H01B H 0.249391 0.699542 0.393897 0.056 Uiso 1 1 calc R U
C01C C 0.6593(3) 0.7709(2) 0.1303(3) 0.0499(10) Uani 1 1 d . .
H01C H 0.617821 0.784744 0.071295 0.060 Uiso 1 1 calc R U
C01D C -0.2187(3) 0.3868(2) 0.1297(3) 0.0557(11) Uani 1 1 d . .
H01D H -0.232275 0.374812 0.195512 0.067 Uiso 1 1 calc R U
C01E C 0.2259(3) 0.7454(2) 0.1456(3) 0.0505(10) Uani 1 1 d . .
H01E H 0.185066 0.757007 0.084475 0.061 Uiso 1 1 calc R U
C01F C 0.8107(3) 0.7604(2) 0.2140(4) 0.0509(10) Uani 1 1 d . .
N5 N -0.3708(3) 0.3898(3) 0.0449(4) 0.0942(18) Uani 1 1 d . .
H5A H -0.410292 0.395126 -0.012390 0.113 Uiso 1 1 calc R U
H5B H -0.386039 0.379635 0.104630 0.113 Uiso 1 1 calc R U
C01H C -0.2599(3) 0.4137(2) -0.0548(3) 0.0525(11) Uani 1 1 d . .
H01H H -0.301867 0.420848 -0.116953 0.063 Uiso 1 1 calc R U
C01I C -0.1735(3) 0.4192(2) -0.0576(3) 0.0526(11) Uani 1 1 d . .
H01I H -0.158237 0.429687 -0.123092 0.063 Uiso 1 1 calc R U
C01J C 0.1799(3) 0.4251(3) -0.0782(3) 0.0564(12) Uani 1 1 d . .
H01J H 0.140541 0.435691 -0.141092 0.068 Uiso 1 1 calc R U
N6 N 0.4110(3) 0.3923(4) 0.0069(3) 0.114(2) Uani 1 1 d . .
H6A H 0.447152 0.382708 0.065463 0.137 Uiso 1 1 calc R U
H6B H 0.429806 0.396043 -0.052479 0.137 Uiso 1 1 calc R U
C01L C -0.2861(3) 0.3972(2) 0.0410(3) 0.0535(11) Uani 1 1 d . .
C01M C 0.3264(3) 0.4012(3) 0.0082(3) 0.0594(13) Uani 1 1 d . .
C01N C 0.7459(3) 0.7800(2) 0.1279(4) 0.0569(11) Uani 1 1 d . .
H01N H 0.761941 0.799562 0.068096 0.068 Uiso 1 1 calc R U
C01O C 0.7806(3) 0.7311(2) 0.2994(4) 0.0555(11) Uani 1 1 d . .
H01O H 0.820729 0.716056 0.358888 0.067 Uiso 1 1 calc R U
C01P C 0.2648(3) 0.4165(3) -0.0841(3) 0.0689(16) Uani 1 1 d . .
H01P H 0.282484 0.420770 -0.149951 0.083 Uiso 1 1 calc R U
O10 O 0.00912(18) 0.55169(14) 0.13702(19) 0.0423(6) Uani 1 1 d . .

loop_
_atom_site_aniso_label
_atom_site_aniso_U_11
_atom_site_aniso_U_22
_atom_site_aniso_U_33
_atom_site_aniso_U_23
_atom_site_aniso_U_13
_atom_site_aniso_U_12
Cu1 0.0351(2) 0.0250(2) 0.0337(2) 0.00758(16) 0.00595(18) 0.00280(16)
Cu2 0.0403(3) 0.0602(3) 0.0273(3) -0.0090(2) 0.00375(19) -0.0028(2)
O6 0.0425(14) 0.0240(11) 0.0346(13) -0.0041(10) 0.0072(10) -0.0045(10)
O9 0.0485(15) 0.0479(15) 0.0231(12) -0.0092(11) 0.0051(10) 0.0011(12)
O1 0.0414(14) 0.0258(12) 0.0404(13) 0.0094(10) 0.0037(11) 0.0023(10)
O5 0.0593(17) 0.0384(14) 0.0305(13) -0.0060(11) -0.0020(12) 0.0014(12)
O2 0.0588(17) 0.0501(16) 0.0278(13) 0.0117(12) 0.0030(12) 0.0096(13)
N1 0.0375(16) 0.0304(15) 0.0344(15) 0.0084(12) 0.0059(13) 0.0021(12)
N2 0.0379(16) 0.0325(15) 0.0387(16) 0.0133(13) 0.0098(13) 0.0031(12)
O12 0.082(2) 0.0514(17) 0.0389(16) -0.0116(13) 0.0259(15) 0.0033(15)
O11 0.099(3) 0.0426(16) 0.0472(17) 0.0012(14) 0.0258(17) 0.0144(16)
N3 0.0361(17) 0.059(2) 0.0241(15) -0.0060(13) 0.0026(12) 0.0006(14)
O3 0.110(3) 0.0504(19) 0.0401(17) -0.0121(14) -0.0170(17) -0.0149(18)
N4 0.0430(18) 0.0515(19) 0.0297(16) -0.0041(13) 0.0046(13) -0.0057(14)
N10 0.057(2) 0.0407(18) 0.0291(15) -0.0004(14) -0.0055(14) -0.0039(15)
O8 0.129(3) 0.060(2) 0.0480(19) 0.0112(16) 0.002(2) 0.044(2)
N12 0.066(2) 0.060(2) 0.0283(17) 0.0110(15) 0.0012(15) 0.0164(18)
O4 0.139(4) 0.051(2) 0.0454(18) 0.0099(15) -0.039(2) -0.002(2)
C3 0.0375(19) 0.0363(18) 0.0247(16) 0.0025(13) 0.0051(14) 0.0013(14)
N7 0.0386(19) 0.096(3) 0.046(2) 0.013(2) 0.0095(16) 0.0004(19)
C2 0.0290(16) 0.0379(18) 0.0210(15) 0.0007(13) 0.0039(12) -0.0016(13)
C15 0.0318(17) 0.0269(16) 0.0282(16) -0.0008(13) 0.0038(13) 0.0011(13)
C11 0.0365(18) 0.0263(16) 0.0321(17) -0.0029(13) 0.0054(14) -0.0034(13)
C1 0.0270(16) 0.046(2) 0.0208(15) -0.0019(14) 0.0050(12) -0.0038(14)
O13 0.111(3) 0.0374(17) 0.127(4) -0.0046(19) 0.065(3) -0.0092(19)
C10 0.0308(16) 0.0271(16) 0.0292(16) 0.0035(13) 0.0070(13) 0.0009(13)
C14 0.0384(18) 0.0264(16) 0.0277(16) 0.0054(13) 0.0029(14) 0.0012(14)
C17 0.0350(17) 0.0333(17) 0.0240(15) 0.0021(13) 0.0024(13) 0.0013(14)
C7 0.0395(19) 0.0356(18) 0.0226(16) -0.0007(13) 0.0033(14) 0.0035(14)
O7 0.171(5) 0.111(3) 0.0252(17) 0.0045(18) -0.019(2) 0.063(3)
C16 0.0301(17) 0.0293(17) 0.0326(18) -0.0040(14) 0.0014(14) 0.0000(13)
C4 0.0405(19) 0.0369(18) 0.0284(17) -0.0054(14) 0.0101(14) 0.0012(15)
C9 0.0306(17) 0.0286(17) 0.0371(19) 0.0102(14) 0.0110(14) 0.0017(13)
C6 0.0413(19) 0.0417(19) 0.0205(15) 0.0034(14) 0.0016(14) 0.0049(15)
C5 0.044(2) 0.049(2) 0.0191(16) -0.0044(14) 0.0050(14) -0.0010(16)
C19 0.047(2) 0.039(2) 0.039(2) -0.0082(16) 0.0115(17) -0.0018(16)
C12 0.0377(18) 0.0319(17) 0.0237(15) -0.0004(13) 0.0008(13) -0.0016(14)
C013 0.046(2) 0.048(2) 0.038(2) 0.0155(17) 0.0037(17) 0.0060(18)
C014 0.047(2) 0.067(3) 0.0240(17) 0.0000(17) 0.0048(16) 0.0063(19)
C015 0.047(2) 0.057(2) 0.0286(18) 0.0085(17) 0.0062(16) -0.0003(18)
C016 0.043(2) 0.047(2) 0.040(2) 0.0035(17) 0.0081(17) -0.0021(17)
N8 0.043(2) 0.113(4) 0.080(3) 0.030(3) 0.021(2) -0.001(2)
C018 0.049(2) 0.058(2) 0.038(2) 0.0054(18) 0.0033(17) -0.0043(19)
C019 0.039(2) 0.063(3) 0.044(2) 0.0217(19) 0.0088(17) -0.0014(18)
C01A 0.046(2) 0.088(3) 0.0223(18) 0.0058(19) 0.0010(16) 0.013(2)
C01B 0.048(2) 0.056(2) 0.038(2) 0.0133(18) 0.0123(17) 0.0036(18)
C01C 0.048(2) 0.057(3) 0.046(2) 0.0200(19) 0.0133(19) 0.0109(19)
C01D 0.056(3) 0.075(3) 0.036(2) 0.010(2) 0.0080(19) -0.003(2)
C01E 0.038(2) 0.078(3) 0.033(2) 0.0108(19) 0.0012(16) 0.000(2)
C01F 0.042(2) 0.052(2) 0.062(3) 0.012(2) 0.019(2) 0.0016(18)
N5 0.043(2) 0.186(6) 0.053(2) 0.026(3) 0.0072(19) -0.008(3)
C01H 0.044(2) 0.076(3) 0.033(2) 0.0074(19) -0.0033(17) -0.010(2)
C01I 0.050(2) 0.078(3) 0.0292(19) -0.0002(19) 0.0063(17) -0.016(2)
C01J 0.041(2) 0.101(4) 0.0244(19) 0.003(2) -0.0024(16) 0.010(2)
N6 0.037(2) 0.270(8) 0.035(2) 0.024(3) 0.0068(17) 0.033(3)
C01L 0.044(2) 0.074(3) 0.043(2) 0.003(2) 0.0089(18) -0.008(2)
C01M 0.040(2) 0.108(4) 0.029(2) 0.005(2) 0.0048(17) 0.010(2)
C01N 0.060(3) 0.062(3) 0.056(3) 0.022(2) 0.028(2) 0.006(2)
C01O 0.040(2) 0.071(3) 0.053(3) 0.023(2) 0.0045(19) -0.001(2)
C01P 0.044(2) 0.138(5) 0.024(2) 0.010(2) 0.0051(17) 0.013(3)
O10 0.0480(15) 0.0568(16) 0.0198(11) 0.0073(11) 0.0012(10) 0.0052(12)

loop_
_atom_type_symbol
_atom_type_description
_atom_type_scat_dispersion_real
_atom_type_scat_dispersion_imag
_atom_type_scat_source
C C 0.0033 0.0016 'International Tables Vol C Tables 4.2.6.8 and 6.1.1.4'
H H 0.0000 0.0000 'International Tables Vol C Tables 4.2.6.8 and 6.1.1.4'
Cu Cu 0.3201 1.2651 'International Tables Vol C Tables 4.2.6.8 and 6.1.1.4'
N N 0.0061 0.0033 'International Tables Vol C Tables 4.2.6.8 and 6.1.1.4'
O O 0.0106 0.0060 'International Tables Vol C Tables 4.2.6.8 and 6.1.1.4'

loop_
_geom_angle_atom_site_label_1
_geom_angle_atom_site_label_2
_geom_angle_atom_site_label_3
_geom_angle
_geom_angle_site_symmetry_1
_geom_angle_site_symmetry_3
O1 Cu1 N1 90.54(11) . .
O1 Cu1 N2 89.76(11) . .
N1 Cu1 N2 179.67(12) . .
O1 Cu1 O6 177.02(10) . 2_655
N1 Cu1 O6 88.77(11) . 2_655
N2 Cu1 O6 90.94(11) . 2_655
O9 Cu2 N3 90.12(11) . .
O9 Cu2 N4 90.45(12) . .
N3 Cu2 N4 175.37(14) . .
O9 Cu2 O10 145.82(12) . 3_565
N3 Cu2 O10 89.64(12) . 3_565
N4 Cu2 O10 92.47(12) . 3_565
O9 Cu2 O13 121.86(15) . .
N3 Cu2 O13 85.01(15) . .
N4 Cu2 O13 90.79(15) . .
O10 Cu2 O13 92.16(15) 3_565 .
C16 O6 Cu1 104.4(2) . 2_645
C1 O9 Cu2 121.2(2) . .
C9 O1 Cu1 111.1(2) . .
C015 N1 C013 115.8(3) . .
C015 N1 Cu1 122.1(3) . .
C013 N1 Cu1 122.0(2) . .
C019 N2 C01C 115.5(3) . .
C019 N2 Cu1 121.1(3) . .
C01C N2 Cu1 123.2(3) . .
C014 N3 C01J 115.5(3) . .
C014 N3 Cu2 119.7(3) . .
C01J N3 Cu2 124.2(3) . .
C01I N4 C018 115.4(3) . .
C01I N4 Cu2 122.9(3) . .
C018 N4 Cu2 121.7(3) . .
O3 N10 O4 124.0(3) . .
O3 N10 C12 117.8(3) . .
O4 N10 C12 118.2(3) . .
O8 N12 O7 122.7(4) . .
O8 N12 C6 119.4(3) . .
O7 N12 C6 117.9(4) . .
C2 C3 C4 120.8(3) . .
C2 C3 H3 119.6 . .
C4 C3 H3 119.6 . .
C016 N7 H7A 120.0 . .
C016 N7 H7B 120.0 . .
H7A N7 H7B 120.0 . .
C7 C2 C3 120.5(3) . .
C7 C2 C1 120.1(3) . .
C3 C2 C1 119.4(3) . .
C14 C15 C17 119.3(3) . .
C14 C15 C16 120.2(3) . .
C17 C15 C16 120.4(3) . .
C12 C11 C10 117.9(3) . .
C12 C11 H11A 121.1 . .
C10 C11 H11A 121.1 . .
O10 C1 O9 126.9(3) . .
O10 C1 C2 116.3(3) . .
O9 C1 C2 116.8(3) . .
Cu2 O13 H13 109.5 . .
C17 C10 C11 119.9(3) . .
C17 C10 C9 119.5(3) . .
C11 C10 C9 120.5(3) . .
C12 C14 C15 118.3(3) . .
C12 C14 H14 120.9 . .
C15 C14 H14 120.9 . .
C10 C17 C15 120.9(3) . .
C10 C17 H17 119.5 . .
C15 C17 H17 119.5 . .
C2 C7 C6 117.3(3) . .
C2 C7 H7 121.4 . .
C6 C7 H7 121.4 . .
O5 C16 O6 123.2(3) . .
O5 C16 C15 119.1(3) . .
O6 C16 C15 117.7(3) . .
C5 C4 C3 119.5(3) . .
C5 C4 C19 120.2(3) . .
C3 C4 C19 120.4(3) . .
O2 C9 O1 125.2(3) . .
O2 C9 C10 119.7(3) . .
O1 C9 C10 115.1(3) . .
C5 C6 C7 123.1(3) . .
C5 C6 N12 119.4(3) . .
C7 C6 N12 117.5(3) . .
C6 C5 C4 118.8(3) . .
C6 C5 H5 120.6 . .
C4 C5 H5 120.6 . .
O12 C19 O11 126.2(4) . .
O12 C19 C4 117.1(3) . .
O11 C19 C4 116.7(3) . .
C14 C12 C11 123.6(3) . .
C14 C12 N10 118.5(3) . .
C11 C12 N10 117.9(3) . .
N1 C013 C01B 124.3(4) . .
N1 C013 H013 117.8 . .
C01B C013 H013 117.8 . .
C01A C014 N3 124.2(4) . .
C01A C014 H014 117.9 . .
N3 C014 H014 117.9 . .
N1 C015 C01E 124.1(4) . .
N1 C015 H015 117.9 . .
C01E C015 H015 117.9 . .
N7 C016 C01B 122.8(4) . .
N7 C016 C01E 121.7(4) . .
C01B C016 C01E 115.5(4) . .
C01F N8 H8A 120.0 . .
C01F N8 H8B 120.0 . .
H8A N8 H8B 120.0 . .
N4 C018 C01D 123.8(4) . .
N4 C018 H018 118.1 . .
C01D C018 H018 118.1 . .
N2 C019 C01O 124.4(4) . .
N2 C019 H019 117.8 . .
C01O C019 H019 117.8 . .
C014 C01A C01M 120.0(4) . .
C014 C01A H01A 120.0 . .
C01M C01A H01A 120.0 . .
C013 C01B C016 120.1(4) . .
C013 C01B H01B 119.9 . .
C016 C01B H01B 119.9 . .
N2 C01C C01N 123.7(4) . .
N2 C01C H01C 118.2 . .
C01N C01C H01C 118.2 . .
C018 C01D C01L 120.4(4) . .
C018 C01D H01D 119.8 . .
C01L C01D H01D 119.8 . .
C015 C01E C016 120.1(4) . .
C015 C01E H01E 119.9 . .
C016 C01E H01E 119.9 . .
N8 C01F C01N 123.3(4) . .
N8 C01F C01O 121.0(4) . .
C01N C01F C01O 115.7(4) . .
C01L N5 H5A 120.0 . .
C01L N5 H5B 120.0 . .
H5A N5 H5B 120.0 . .
C01I C01H C01L 120.0(4) . .
C01I C01H H01H 120.0 . .
C01L C01H H01H 120.0 . .
N4 C01I C01H 124.4(4) . .
N4 C01I H01I 117.8 . .
C01H C01I H01I 117.8 . .
C01P C01J N3 124.0(4) . .
C01P C01J H01J 118.0 . .
N3 C01J H01J 118.0 . .
C01M N6 H6A 120.0 . .
C01M N6 H6B 120.0 . .
H6A N6 H6B 120.0 . .
N5 C01L C01H 121.0(4) . .
N5 C01L C01D 122.9(4) . .
C01H C01L C01D 116.0(4) . .
N6 C01M C01A 121.2(4) . .
N6 C01M C01P 122.6(4) . .
C01A C01M C01P 116.2(4) . .
C01C C01N C01F 120.5(4) . .
C01C C01N H01N 119.7 . .
C01F C01N H01N 119.7 . .
C019 C01O C01F 120.1(4) . .
C019 C01O H01O 119.9 . .
C01F C01O H01O 119.9 . .
C01J C01P C01M 120.1(4) . .
C01J C01P H01P 120.0 . .
C01M C01P H01P 120.0 . .
C1 O10 Cu2 144.8(2) . 3_565

loop_
_geom_bond_atom_site_label_1
_geom_bond_atom_site_label_2
_geom_bond_distance
_geom_bond_site_symmetry_2
Cu1 O1 1.971(2) .
Cu1 N1 1.981(3) .
Cu1 N2 1.999(3) .
Cu1 O6 2.002(2) 2_655
Cu2 O9 1.983(2) .
Cu2 N3 2.006(3) .
Cu2 N4 2.010(3) .
Cu2 O10 2.036(2) 3_565
Cu2 O13 2.145(3) .
O6 C16 1.268(4) .
O9 C1 1.257(4) .
O1 C9 1.279(4) .
O5 C16 1.245(4) .
O2 C9 1.223(4) .
N1 C015 1.345(5) .
N1 C013 1.346(5) .
N2 C019 1.338(5) .
N2 C01C 1.347(5) .
O12 C19 1.248(5) .
O11 C19 1.256(5) .
N3 C014 1.345(5) .
N3 C01J 1.345(5) .
O3 N10 1.203(4) .
N4 C01I 1.346(5) .
N4 C018 1.351(5) .
N10 O4 1.206(4) .
N10 C12 1.481(4) .
O8 N12 1.197(5) .
N12 O7 1.206(5) .
N12 C6 1.470(5) .
C3 C2 1.390(5) .
C3 C4 1.391(5) .
C3 H3 0.9300 .
N7 C016 1.336(5) .
N7 H7A 0.8600 .
N7 H7B 0.8600 .
C2 C7 1.383(5) .
C2 C1 1.509(4) .
C15 C14 1.395(5) .
C15 C17 1.399(5) .
C15 C16 1.497(4) .
C11 C12 1.381(5) .
C11 C10 1.392(5) .
C11 H11A 0.9300 .
C1 O10 1.243(4) .
O13 H13 0.8200 .
C10 C17 1.390(5) .
C10 C9 1.514(4) .
C14 C12 1.379(5) .
C14 H14 0.9300 .
C17 H17 0.9300 .
C7 C6 1.393(5) .
C7 H7 0.9300 .
C4 C5 1.379(5) .
C4 C19 1.518(5) .
C6 C5 1.377(5) .
C5 H5 0.9300 .
C013 C01B 1.352(6) .
C013 H013 0.9300 .
C014 C01A 1.344(6) .
C014 H014 0.9300 .
C015 C01E 1.351(6) .
C015 H015 0.9300 .
C016 C01B 1.401(6) .
C016 C01E 1.412(6) .
N8 C01F 1.340(6) .
N8 H8A 0.8600 .
N8 H8B 0.8600 .
C018 C01D 1.351(6) .
C018 H018 0.9300 .
C019 C01O 1.356(6) .
C019 H019 0.9300 .
C01A C01M 1.388(6) .
C01A H01A 0.9300 .
C01B H01B 0.9300 .
C01C C01N 1.360(6) .
C01C H01C 0.9300 .
C01D C01L 1.394(6) .
C01D H01D 0.9300 .
C01E H01E 0.9300 .
C01F C01N 1.389(6) .
C01F C01O 1.392(6) .
N5 C01L 1.330(6) .
N5 H5A 0.8600 .
N5 H5B 0.8600 .
C01H C01I 1.349(6) .
C01H C01L 1.392(6) .
C01H H01H 0.9300 .
C01I H01I 0.9300 .
C01J C01P 1.342(6) .
C01J H01J 0.9300 .
N6 C01M 1.326(6) .
N6 H6A 0.8600 .
N6 H6B 0.8600 .
C01M C01P 1.393(6) .
C01N H01N 0.9300 .
C01O H01O 0.9300 .
C01P H01P 0.9300 .
